data_7021444
loop_
_publ_author_name
'Daumann, Lena J.'
'Marty, Laur\`ene'
'Schenk, Gerhard'
'Gahan, Lawrence R.'

_publ_section_title
;
 Asymmetric zinc(ii) complexes as functional and structural models for
 phosphoesterases.
;
_journal_issue 26
_journal_name_full 'Dalton transactions (Cambridge, England : 2003)'
_journal_page_first 9574
_journal_page_last 9584
_journal_paper_doi 10.1039/c3dt50514f
_journal_volume 42
_journal_year 2013
_chemical_compound_source 'synthesis as described'
_chemical_formula_moiety 'C28 H35 N4 O6 Zn2, F6 P'
_chemical_formula_sum 'C28 H35 F6 N4 O6 P Zn2'
_chemical_formula_weight 799.31
_chemical_name_systematic
;
?
;
_space_group_IT_number 2
_symmetry_cell_setting triclinic
_symmetry_Int_Tables_number 2
_symmetry_space_group_name_Hall '-P 1'
_symmetry_space_group_name_H-M 'P -1'
_atom_sites_solution_hydrogens geom
_atom_sites_solution_primary direct
_atom_sites_solution_secondary difmap
_audit_conform_dict_location ftp://ftp.iucr.org/pub/cif_core.dic
_audit_conform_dict_name cif_core.dic
_audit_conform_dict_version 2.4
_audit_creation_date 2012-11-26T14:17:28-00:00
_audit_creation_method 'WinGX routine CIF_UPDATE'
_cell_angle_alpha 85.047(3)
_cell_angle_beta 85.468(3)
_cell_angle_gamma 66.511(4)
_cell_formula_units_Z 4
_cell_length_a 13.137(5)
_cell_length_b 13.669(6)
_cell_length_c 20.822(8)
_cell_measurement_reflns_used 10657
_cell_measurement_temperature 293(2)
_cell_measurement_theta_max 62.4144
_cell_measurement_theta_min 3.529
_cell_measurement_wavelength 0.71073
_cell_volume 3412(2)
_computing_cell_refinement
;
CrysAlisPro, Agilent Technologies,
Version 1.171.35.15 (release 03-08-2011 CrysAlis171 .NET)
(compiled Aug 3 2011,13:03:54)
;
_computing_data_collection
;
CrysAlisPro, Agilent Technologies,
Version 1.171.35.15 (release 03-08-2011 CrysAlis171 .NET)
(compiled Aug 3 2011,13:03:54)
;
_computing_data_reduction
;
CrysAlisPro, Agilent Technologies,
Version 1.171.35.15 (release 03-08-2011 CrysAlis171 .NET)
(compiled Aug 3 2011,13:03:54)
;
_computing_molecular_graphics 'Ortep-3 for Windows (Farrugia, 1997)'
_computing_publication_material 'WinGX publication routines (Farrugia, 1999)'
_computing_structure_refinement 'SHELXL-97 (Sheldrick, 2008)'
_computing_structure_solution 'SIR92 (Giacovazzo et al, 1993)'
_diffrn_ambient_temperature 293(2)
_diffrn_detector_area_resol_mean 16.0696
_diffrn_measured_fraction_theta_full 0.993
_diffrn_measured_fraction_theta_max 0.993
_diffrn_measurement_device_type 'Xcalibur, Sapphire3, Gemini ultra'
_diffrn_measurement_method '\w scans'
_diffrn_orient_matrix_UB_11 0.0517717
_diffrn_orient_matrix_UB_12 0.0812252
_diffrn_orient_matrix_UB_13 0.0078786
_diffrn_orient_matrix_UB_21 -0.0264746
_diffrn_orient_matrix_UB_22 -0.0044028
_diffrn_orient_matrix_UB_23 0.073339
_diffrn_orient_matrix_UB_31 0.1140438
_diffrn_orient_matrix_UB_32 -0.092402
_diffrn_orient_matrix_UB_33 0.0093739
_diffrn_radiation_monochromator graphite
_diffrn_radiation_probe x-ray
_diffrn_radiation_type MoK\a
_diffrn_radiation_wavelength 0.71073
_diffrn_reflns_av_R_equivalents 0.029
_diffrn_reflns_av_unetI/netI 0.0277
_diffrn_reflns_limit_h_max 15
_diffrn_reflns_limit_h_min -14
_diffrn_reflns_limit_k_max 15
_diffrn_reflns_limit_k_min -15
_diffrn_reflns_limit_l_max 23
_diffrn_reflns_limit_l_min -23
_diffrn_reflns_number 33208
_diffrn_reflns_theta_full 24.14
_diffrn_reflns_theta_max 24.14
_diffrn_reflns_theta_min 1.63
_exptl_absorpt_coefficient_mu 1.53
_exptl_absorpt_correction_T_max 1
_exptl_absorpt_correction_T_min 0.78833
_exptl_absorpt_correction_type multi-scan
_exptl_absorpt_process_details
;
CrysAlisPro, Agilent Technologies,
Version 1.171.35.15 (release 03-08-2011 CrysAlis171 .NET)
(compiled Aug 3 2011,13:03:54)
Empirical absorption correction using spherical harmonics,
implemented in SCALE3 ABSPACK scaling algorithm.
;
_exptl_crystal_colour colourless
_exptl_crystal_density_diffrn 1.556
_exptl_crystal_density_method 'not measured'
_exptl_crystal_description prism
_exptl_crystal_F_000 1632
_exptl_crystal_size_max 0.2
_exptl_crystal_size_mid 0.1
_exptl_crystal_size_min 0.05
_refine_diff_density_max 0.868
_refine_diff_density_min -0.624
_refine_diff_density_rms 0.078
_refine_ls_extinction_method none
_refine_ls_goodness_of_fit_ref 1.031
_refine_ls_hydrogen_treatment constr
_refine_ls_matrix_type full
_refine_ls_number_parameters 836
_refine_ls_number_reflns 10796
_refine_ls_number_restraints 22
_refine_ls_restrained_S_all 1.03
_refine_ls_R_factor_all 0.0778
_refine_ls_R_factor_gt 0.0661
_refine_ls_shift/su_max 0.061
_refine_ls_shift/su_mean 0.002
_refine_ls_structure_factor_coef Fsqd
_refine_ls_weighting_details 'calc w=1/[\s^2^(Fo^2^)+(0.0986P)^2^+6.6881P] where P=(Fo^2^+2Fc^2^)/3'
_refine_ls_weighting_scheme calc
_refine_ls_wR_factor_gt 0.1826
_refine_ls_wR_factor_ref 0.1936
_reflns_number_gt 8794
_reflns_number_total 10796
_reflns_threshold_expression >2\s(I)
_cod_data_source_file c3dt50514f.txt
_cod_data_source_block 684ld15
_cod_database_code 7021444

loop_
_symmetry_equiv_pos_as_xyz
'x, y, z'
'-x, -y, -z'

loop_
_atom_site_label
_atom_site_type_symbol
_atom_site_fract_x
_atom_site_fract_y
_atom_site_fract_z
_atom_site_U_iso_or_equiv
_atom_site_adp_type
_atom_site_occupancy
_atom_site_symmetry_multiplicity
_atom_site_calc_flag
_atom_site_refinement_flags
_atom_site_disorder_assembly
_atom_site_disorder_group
C1A C 0.2777(6) 1.0339(8) 0.4034(5) 0.127(4) Uani 1 1 d . . .
H1A H 0.2249 1.0446 0.3714 0.191 Uiso 1 1 calc R . .
H1B H 0.2868 1.0994 0.4073 0.191 Uiso 1 1 calc R . .
H1C H 0.2512 1.0123 0.4442 0.191 Uiso 1 1 calc R . .
C1B C 0.3123(11) 0.4290(8) 0.4372(4) 0.144(4) Uani 1 1 d . . .
H1D H 0.3665 0.3841 0.4669 0.216 Uiso 1 1 calc R . .
H1E H 0.239 0.4436 0.4561 0.216 Uiso 1 1 calc R . .
H1F H 0.3218 0.4949 0.4277 0.216 Uiso 1 1 calc R . .
C2A C 0.3897(5) 0.9468(6) 0.3832(4) 0.0791(18) Uani 1 1 d . . .
C2B C 0.3276(10) 0.3723(8) 0.3751(5) 0.112(3) Uani 1 1 d . . .
C3A C 0.4781(5) 0.9163(6) 0.4211(3) 0.0790(18) Uani 1 1 d . . .
H3A H 0.469 0.948 0.4601 0.095 Uiso 1 1 calc R . .
C3B C 0.4110(8) 0.2726(7) 0.3677(4) 0.103(3) Uani 1 1 d . . .
H3B H 0.4585 0.24 0.4011 0.124 Uiso 1 1 calc R . .
C4A C 0.5827(5) 0.8386(5) 0.4035(3) 0.0634(14) Uani 1 1 d . . .
C4B C 0.4260(6) 0.2193(6) 0.3109(3) 0.0810(19) Uani 1 1 d . . .
C5A C 0.5962(4) 0.7920(4) 0.3443(2) 0.0530(12) Uani 1 1 d . . .
C5B C 0.3561(6) 0.2672(5) 0.2604(4) 0.0774(18) Uani 1 1 d . A .
C6A C 0.5065(4) 0.8245(4) 0.3043(3) 0.0594(13) Uani 1 1 d . . .
C6B C 0.2726(7) 0.3686(6) 0.2671(4) 0.093(2) Uani 1 1 d . . .
C7A C 0.4043(5) 0.9017(5) 0.3247(4) 0.0743(16) Uani 1 1 d . . .
H7A H 0.3446 0.9231 0.2981 0.089 Uiso 1 1 calc R . .
C7B C 0.2603(8) 0.4181(7) 0.3244(5) 0.112(3) Uani 1 1 d . . .
H7B H 0.2037 0.4854 0.3286 0.134 Uiso 1 1 calc R . .
C8A C 0.6787(5) 0.8052(5) 0.4461(3) 0.0703(15) Uani 1 1 d . . .
H8A H 0.7012 0.7301 0.4595 0.084 Uiso 1 1 calc R . .
H8B H 0.6559 0.8457 0.4845 0.084 Uiso 1 1 calc R . .
C8B C 0.5164(6) 0.1109(6) 0.3038(3) 0.0815(18) Uani 1 1 d . . .
H8C H 0.5552 0.0864 0.3436 0.098 Uiso 1 1 calc R . .
H8D H 0.4845 0.0606 0.2952 0.098 Uiso 1 1 calc R . .
C9A C 0.8699(5) 0.7965(6) 0.4534(3) 0.0741(16) Uani 1 1 d . . .
H9A H 0.8838 0.7285 0.4772 0.089 Uiso 1 1 calc R . .
H9B H 0.8519 0.8508 0.4844 0.089 Uiso 1 1 calc R . .
C9B C 0.6955(6) 0.0142(5) 0.2436(3) 0.0799(18) Uani 1 1 d . . .
H9C H 0.6729 -0.0453 0.2436 0.096 Uiso 1 1 calc R . .
H9D H 0.7417 0.0022 0.28 0.096 Uiso 1 1 calc R . .
C10A C 0.9724(5) 0.7901(4) 0.4135(3) 0.0653(14) Uani 1 1 d . . .
C10B C 0.7595(5) 0.0213(4) 0.1821(3) 0.0659(14) Uani 1 1 d . . .
C11A C 1.0572(6) 0.8102(6) 0.4375(4) 0.0851(19) Uani 1 1 d . . .
H11A H 1.0522 0.8303 0.4795 0.102 Uiso 1 1 calc R . .
C11B C 0.8749(6) -0.0243(5) 0.1747(4) 0.0834(19) Uani 1 1 d . . .
H11B H 0.9173 -0.0613 0.2094 0.1 Uiso 1 1 calc R . .
C12A C 1.1482(6) 0.8000(7) 0.3979(5) 0.103(2) Uani 1 1 d . . .
H12A H 1.2069 0.8117 0.4129 0.123 Uiso 1 1 calc R . .
C12B C 0.9248(6) -0.0145(6) 0.1168(4) 0.092(2) Uani 1 1 d . . .
H12B H 1.0019 -0.0453 0.1114 0.111 Uiso 1 1 calc R . .
C13A C 1.1525(6) 0.7724(7) 0.3358(4) 0.099(2) Uani 1 1 d . . .
H13A H 1.2132 0.7671 0.308 0.119 Uiso 1 1 calc R . .
C13B C 0.8618(5) 0.0411(5) 0.0658(4) 0.0844(19) Uani 1 1 d . . .
H13B H 0.8953 0.0498 0.0259 0.101 Uiso 1 1 calc R . .
C14A C 1.0667(5) 0.7524(6) 0.3149(4) 0.0804(18) Uani 1 1 d . . .
H14A H 1.0707 0.732 0.2729 0.096 Uiso 1 1 calc R . .
C14B C 0.7474(5) 0.0839(5) 0.0752(3) 0.0672(14) Uani 1 1 d . . .
H14B H 0.7041 0.1198 0.0406 0.081 Uiso 1 1 calc R . .
C15A C 0.5210(5) 0.7793(4) 0.2394(3) 0.0632(13) Uani 1 1 d . . .
H15A H 0.4521 0.8137 0.2173 0.076 Uiso 1 1 calc R . .
H15B H 0.578 0.7953 0.2138 0.076 Uiso 1 1 calc R . .
C15B C 0.1994(7) 0.4259(7) 0.2144(5) 0.116(3) Uani 1 1 d . A .
H15C H 0.2434 0.4428 0.179 0.14 Uiso 1 1 calc R . .
H15D H 0.1448 0.4928 0.2294 0.14 Uiso 1 1 calc R . .
C16A C 0.4668(5) 0.6319(6) 0.2804(4) 0.0827(19) Uani 1 1 d . . .
H16A H 0.3981 0.6951 0.281 0.099 Uiso 1 1 calc R . .
H16B H 0.4545 0.5796 0.257 0.099 Uiso 1 1 calc R . .
C17A C 0.4872(8) 0.5925(13) 0.3415(7) 0.197(7) Uani 1 1 d . . .
H17A H 0.4482 0.5455 0.3514 0.237 Uiso 1 1 calc R . .
H17B H 0.4532 0.6519 0.3691 0.237 Uiso 1 1 calc R . .
C18A C 0.6210(9) 0.4652(13) 0.4091(6) 0.189(7) Uani 1 1 d . . .
H18A H 0.7001 0.434 0.4129 0.283 Uiso 1 1 calc R . .
H18B H 0.5953 0.4104 0.4024 0.283 Uiso 1 1 calc R . .
H18C H 0.5859 0.4994 0.448 0.283 Uiso 1 1 calc R . .
C19A C 0.5733(5) 0.6220(5) 0.1783(3) 0.0686(15) Uani 1 1 d . . .
H19A H 0.6155 0.6562 0.1519 0.082 Uiso 1 1 calc R . .
H19B H 0.503 0.6401 0.1586 0.082 Uiso 1 1 calc R . .
C20A C 0.6372(5) 0.5023(4) 0.1816(3) 0.0650(14) Uani 1 1 d . . .
C21A C 0.6215(6) 0.4383(5) 0.1393(4) 0.086(2) Uani 1 1 d . . .
H21A H 0.5689 0.4671 0.108 0.104 Uiso 1 1 calc R . .
C22A C 0.6858(7) 0.3307(6) 0.1446(4) 0.100(2) Uani 1 1 d . . .
H22A H 0.6773 0.2856 0.1163 0.12 Uiso 1 1 calc R . .
C23A C 0.7614(6) 0.2896(5) 0.1906(4) 0.088(2) Uani 1 1 d . . .
H23A H 0.8067 0.2171 0.1935 0.105 Uiso 1 1 calc R . .
C24A C 0.7696(5) 0.3575(5) 0.2328(3) 0.0721(16) Uani 1 1 d . . .
H24A H 0.8184 0.3292 0.266 0.087 Uiso 1 1 calc R . .
C25A C 0.8386(5) 0.6951(5) 0.1977(3) 0.0635(13) Uani 1 1 d . . .
C25B C 0.4275(7) 0.0123(5) 0.1038(3) 0.0759(17) Uani 1 1 d . A .
C26A C 0.8502(9) 0.7354(8) 0.1289(3) 0.117(3) Uani 1 1 d . . .
H26A H 0.8781 0.7907 0.1283 0.176 Uiso 1 1 calc R . .
H26B H 0.779 0.7637 0.1102 0.176 Uiso 1 1 calc R . .
H26C H 0.901 0.6776 0.1046 0.176 Uiso 1 1 calc R . .
C26B C 0.4500(8) -0.0848(6) 0.0663(4) 0.103(2) Uani 1 1 d . . .
H26D H 0.5261 -0.1334 0.07 0.154 Uiso 1 1 calc R . .
H26E H 0.4358 -0.063 0.0217 0.154 Uiso 1 1 calc R . .
H26F H 0.4022 -0.1197 0.0833 0.154 Uiso 1 1 calc R . .
C27A C 0.9016(5) 0.4936(5) 0.3767(3) 0.0660(14) Uani 1 1 d . . .
C27B C 0.4101(5) 0.3125(5) 0.0613(3) 0.0712(15) Uani 1 1 d . A .
C28A C 0.9669(7) 0.4004(5) 0.4211(4) 0.095(2) Uani 1 1 d . . .
H28A H 0.9507 0.3398 0.4138 0.142 Uiso 1 1 calc R . .
H28B H 0.9466 0.4188 0.4651 0.142 Uiso 1 1 calc R . .
H28C H 1.0448 0.3831 0.4128 0.142 Uiso 1 1 calc R . .
C28B C 0.4189(6) 0.3925(6) 0.0093(4) 0.093(2) Uani 1 1 d . . .
H28D H 0.4943 0.3867 0.0043 0.14 Uiso 1 1 calc R . .
H28E H 0.3712 0.4633 0.0209 0.14 Uiso 1 1 calc R . .
H28F H 0.3969 0.3785 -0.0307 0.14 Uiso 1 1 calc R . .
N1A N 0.7751(4) 0.8228(4) 0.4121(2) 0.0576(10) Uani 1 1 d . . .
H1L H 0.7526 0.8921 0.3967 0.069 Uiso 1 1 calc R . .
N1B N 0.5964(4) 0.1151(4) 0.2495(2) 0.0669(12) Uani 1 1 d . . .
H1N H 0.6186 0.1688 0.2551 0.08 Uiso 1 1 calc R . .
N2A N 0.9773(4) 0.7616(4) 0.3534(2) 0.0610(11) Uani 1 1 d . . .
N2B N 0.6974(4) 0.0753(3) 0.1321(2) 0.0603(11) Uani 1 1 d . . .
N3A N 0.5528(3) 0.6606(3) 0.2439(2) 0.0588(11) Uani 1 1 d . . .
N3B N 0.1396(5) 0.3643(6) 0.1896(4) 0.117(2) Uani 1 1 d . . .
N4A N 0.7105(4) 0.4622(3) 0.2280(2) 0.0595(11) Uani 1 1 d . . .
O1A O 0.6926(3) 0.7156(3) 0.32772(18) 0.0581(8) Uani 1 1 d . . .
O1B O 0.3698(3) 0.2142(3) 0.2069(2) 0.0752(11) Uani 1 1 d . . .
O2A O 0.5957(4) 0.5368(4) 0.3596(2) 0.0893(14) Uani 1 1 d . . .
O3A O 0.8659(4) 0.7400(4) 0.23943(19) 0.0750(11) Uani 1 1 d . . .
O3B O 0.4980(3) 0.2539(3) 0.0885(2) 0.0749(11) Uani 1 1 d . . .
O4A O 0.8038(3) 0.6238(3) 0.20725(18) 0.0670(10) Uani 1 1 d . . .
O4B O 0.3172(3) 0.3108(4) 0.0732(2) 0.0872(13) Uani 1 1 d . . .
O5A O 0.9146(4) 0.5774(3) 0.3806(2) 0.0760(12) Uani 1 1 d . . .
O5B O 0.5068(4) 0.0149(3) 0.1312(2) 0.0783(11) Uani 1 1 d . . .
O6A O 0.8400(3) 0.4786(3) 0.3388(2) 0.0680(10) Uani 1 1 d . . .
O6B O 0.3326(5) 0.0830(4) 0.1037(3) 0.0994(15) Uani 1 1 d . . .
F7 F 0.7173(12) 1.0613(7) 0.4160(5) 0.244(6) Uani 1 1 d . . .
F8 F 0.7270(9) 1.2026(7) 0.4522(4) 0.203(4) Uani 1 1 d . . .
F9 F 0.7164(7) 1.1928(5) 0.3474(3) 0.165(3) Uani 1 1 d . . .
F10 F 0.8604(11) 1.0383(8) 0.3543(6) 0.275(7) Uani 1 1 d . . .
F11 F 0.8735(9) 1.0570(5) 0.4557(4) 0.237(5) Uani 1 1 d . . .
F12 F 0.8626(8) 1.1991(7) 0.3874(5) 0.201(4) Uani 1 1 d . . .
P6 P 0.7985(4) 1.1265(2) 0.40019(16) 0.1571(16) Uani 1 1 d . . .
Zn1A Zn 0.84351(5) 0.72058(5) 0.33424(3) 0.0641(2) Uani 1 1 d . . .
Zn1B Zn 0.52072(6) 0.14396(6) 0.15992(4) 0.0698(2) Uani 1 1 d . A .
Zn2A Zn 0.71495(5) 0.58070(5) 0.28578(3) 0.0640(2) Uani 1 1 d . . .
Zn2B Zn 0.25759(7) 0.22705(8) 0.14206(5) 0.0930(3) Uani 1 1 d . A .
N4B N 0.1152(8) 0.2690(8) 0.0910(5) 0.086(3) Uiso 0.685(8) 1 d PD A 1
C19B C 0.0720(13) 0.4300(12) 0.1516(8) 0.129(5) Uiso 0.685(8) 1 d PD A 1
H19C H 0.1068 0.4715 0.1255 0.155 Uiso 0.685(8) 1 calc PR A 1
H19D H 0.0079 0.4785 0.1755 0.155 Uiso 0.685(8) 1 calc PR A 1
C20B C 0.0338(12) 0.3576(12) 0.1050(7) 0.114(6) Uiso 0.685(8) 1 d PD A 1
C21B C -0.0621(13) 0.4022(12) 0.0709(7) 0.134(5) Uiso 0.685(8) 1 d PD A 1
H21B H -0.1122 0.472 0.0768 0.16 Uiso 0.685(8) 1 calc PR A 1
C22B C -0.0812(11) 0.3436(11) 0.0296(7) 0.116(4) Uiso 0.685(8) 1 d PD A 1
H22B H -0.1471 0.3703 0.008 0.139 Uiso 0.685(8) 1 calc PR A 1
C23B C -0.0065(10) 0.2480(10) 0.0195(6) 0.100(3) Uiso 0.685(8) 1 d PD A 1
H23B H -0.0178 0.2003 -0.0055 0.12 Uiso 0.685(8) 1 calc PR A 1
C24B C 0.0930(12) 0.2244(13) 0.0505(7) 0.097(4) Uiso 0.685(8) 1 d PD A 1
H24B H 0.1519 0.1633 0.0371 0.116 Uiso 0.685(8) 1 calc PR A 1
C16B C 0.0894(12) 0.3131(11) 0.2556(7) 0.105(4) Uiso 0.685(8) 1 d PD A 1
H16C H 0.1393 0.2985 0.2904 0.127 Uiso 0.685(8) 1 calc PR A 1
H16D H 0.0177 0.3657 0.2694 0.127 Uiso 0.685(8) 1 calc PR A 1
C17B C 0.0799(18) 0.2372(18) 0.2461(12) 0.186(10) Uiso 0.685(8) 1 d PD A 1
H17C H 0.0198 0.2586 0.2169 0.223 Uiso 0.685(8) 1 calc PR A 1
H17D H 0.0521 0.2144 0.2867 0.223 Uiso 0.685(8) 1 calc PR A 1
C18B C 0.1600(12) 0.0456(11) 0.2017(7) 0.107(5) Uiso 0.685(8) 1 d PD A 1
H18D H 0.1678 -0.004 0.2384 0.161 Uiso 0.685(8) 1 calc PR A 1
H18E H 0.2209 0.0153 0.1709 0.161 Uiso 0.685(8) 1 calc PR A 1
H18F H 0.0913 0.0601 0.1821 0.161 Uiso 0.685(8) 1 calc PR A 1
O2B O 0.1602(8) 0.1469(8) 0.2228(5) 0.116(3) Uiso 0.685(8) 1 d PD A 1
N4C N 0.1590(12) 0.1534(11) 0.1959(8) 0.070(5) Uiso 0.315(8) 1 d PD A 2
C19C C 0.0635(17) 0.3396(12) 0.2291(10) 0.071(5) Uiso 0.315(8) 1 d PD A 2
H19E H -0.0102 0.3852 0.2152 0.085 Uiso 0.315(8) 1 calc PR A 2
H19F H 0.0685 0.3572 0.2725 0.085 Uiso 0.315(8) 1 calc PR A 2
C20C C 0.0759(12) 0.2124(11) 0.2319(7) 0.049(4) Uiso 0.315(8) 1 d PD A 2
C21C C 0.0232(19) 0.1702(16) 0.2798(10) 0.107(8) Uiso 0.315(8) 1 d PD A 2
H21C H -0.0254 0.2136 0.3104 0.128 Uiso 0.315(8) 1 calc PR A 2
C22C C 0.043(2) 0.0671(16) 0.2813(12) 0.124(10) Uiso 0.315(8) 1 d PD A 2
H22C H 0.0061 0.0378 0.3119 0.149 Uiso 0.315(8) 1 calc PR A 2
C23C C 0.115(2) 0.0071(14) 0.2392(12) 0.111(9) Uiso 0.315(8) 1 d PD A 2
H23C H 0.1272 -0.0639 0.2348 0.133 Uiso 0.315(8) 1 calc PR A 2
C24C C 0.172(5) 0.061(2) 0.201(3) 0.31(6) Uiso 0.315(8) 1 d PD A 2
H24C H 0.2312 0.0172 0.1755 0.377 Uiso 0.315(8) 1 calc PR A 2
C16C C 0.064(2) 0.4300(15) 0.1170(10) 0.091(7) Uiso 0.315(8) 1 d PD A 2
H16E H -0.0042 0.4882 0.1302 0.11 Uiso 0.315(8) 1 calc PR A 2
H16F H 0.1085 0.4611 0.0903 0.11 Uiso 0.315(8) 1 calc PR A 2
C17C C 0.042(2) 0.378(2) 0.0863(16) 0.095(9) Uiso 0.315(8) 1 d PD A 2
H17E H 0.0123 0.4218 0.0476 0.114 Uiso 0.315(8) 1 calc PR A 2
H17F H -0.0207 0.3672 0.1094 0.114 Uiso 0.315(8) 1 calc PR A 2
C18C C 0.0931(17) 0.1879(15) 0.0430(11) 0.069(6) Uiso 0.315(8) 1 d PD A 2
H18G H 0.0907 0.1403 0.0793 0.103 Uiso 0.315(8) 1 calc PR A 2
H18H H 0.1532 0.1505 0.0134 0.103 Uiso 0.315(8) 1 calc PR A 2
H18I H 0.0243 0.2132 0.0217 0.103 Uiso 0.315(8) 1 calc PR A 2
O2C O 0.1103(13) 0.2803(12) 0.0657(8) 0.092(6) Uiso 0.315(8) 1 d PD A 2
P5 P 0.23621(15) -0.28453(19) 0.11970(13) 0.0989(6) Uani 1 1 d . . .
F1 F 0.2887(9) -0.3696(7) 0.1722(6) 0.295(7) Uani 1 1 d . B .
F2 F 0.1804(6) -0.1956(7) 0.0686(4) 0.195(3) Uani 1 1 d . B .
F3 F 0.3378(18) -0.3313(18) 0.0742(10) 0.206(8) Uiso 0.504(15) 1 d P B 3
F4 F 0.1239(13) -0.2311(14) 0.1619(8) 0.168(6) Uiso 0.504(15) 1 d P B 3
F5 F 0.1847(13) -0.3663(12) 0.0985(7) 0.154(6) Uiso 0.504(15) 1 d P B 3
F6 F 0.2979(10) -0.2247(9) 0.1523(6) 0.127(5) Uiso 0.504(15) 1 d P B 3
F3' F 0.3455(13) -0.2638(13) 0.1007(8) 0.160(6) Uiso 0.496(15) 1 d P B 4
F4' F 0.1916(18) -0.1863(17) 0.1701(10) 0.209(9) Uiso 0.496(15) 1 d P B 4
F6' F 0.262(3) -0.361(2) 0.0674(15) 0.281(13) Uiso 0.496(15) 1 d P B 4
F5' F 0.1207(11) -0.2923(12) 0.1326(7) 0.137(5) Uiso 0.496(15) 1 d P B 4

loop_
_atom_site_aniso_label
_atom_site_aniso_U_11
_atom_site_aniso_U_22
_atom_site_aniso_U_33
_atom_site_aniso_U_23
_atom_site_aniso_U_13
_atom_site_aniso_U_12
C1A 0.059(4) 0.131(7) 0.182(9) -0.081(7) 0.031(5) -0.019(4)
C1B 0.229(12) 0.139(8) 0.103(6) -0.056(6) 0.071(7) -0.118(9)
C2A 0.056(3) 0.085(4) 0.096(5) -0.031(4) 0.020(3) -0.026(3)
C2B 0.162(9) 0.103(6) 0.097(6) -0.039(5) 0.060(6) -0.086(7)
C3A 0.075(4) 0.093(5) 0.073(4) -0.027(3) 0.024(3) -0.038(4)
C3B 0.150(7) 0.108(6) 0.082(5) -0.021(4) 0.034(5) -0.087(6)
C4A 0.064(3) 0.074(4) 0.059(3) -0.006(3) 0.009(3) -0.036(3)
C4B 0.104(5) 0.082(4) 0.077(4) -0.019(4) 0.026(4) -0.060(4)
C5A 0.050(3) 0.051(3) 0.057(3) -0.002(2) 0.004(2) -0.020(2)
C5B 0.079(4) 0.080(4) 0.085(4) -0.023(4) 0.027(4) -0.046(4)
C6A 0.055(3) 0.052(3) 0.069(3) -0.006(2) 0.000(2) -0.019(2)
C6B 0.095(5) 0.088(5) 0.107(6) -0.032(4) 0.027(4) -0.049(4)
C7A 0.050(3) 0.065(4) 0.103(5) -0.012(3) -0.002(3) -0.017(3)
C7B 0.118(7) 0.089(5) 0.139(8) -0.048(6) 0.061(6) -0.056(5)
C8A 0.079(4) 0.090(4) 0.050(3) -0.004(3) 0.003(3) -0.043(3)
C8B 0.106(5) 0.085(4) 0.071(4) -0.003(3) 0.007(3) -0.058(4)
C9A 0.074(4) 0.093(4) 0.057(3) -0.008(3) -0.013(3) -0.033(3)
C9B 0.105(5) 0.062(4) 0.075(4) 0.006(3) -0.026(4) -0.033(4)
C10A 0.067(3) 0.058(3) 0.072(4) -0.002(3) -0.017(3) -0.023(3)
C10B 0.073(4) 0.046(3) 0.079(4) -0.008(3) -0.013(3) -0.021(3)
C11A 0.080(4) 0.087(5) 0.096(5) -0.013(4) -0.028(4) -0.035(4)
C11B 0.076(4) 0.058(4) 0.110(6) 0.001(3) -0.030(4) -0.016(3)
C12A 0.072(4) 0.115(6) 0.136(7) -0.029(5) -0.020(5) -0.045(4)
C12B 0.064(4) 0.067(4) 0.133(7) -0.012(4) -0.002(4) -0.012(3)
C13A 0.059(4) 0.124(6) 0.124(6) -0.030(5) 0.005(4) -0.044(4)
C13B 0.067(4) 0.070(4) 0.106(5) -0.016(4) 0.007(4) -0.017(3)
C14A 0.059(3) 0.090(4) 0.093(5) -0.021(4) 0.001(3) -0.028(3)
C14B 0.066(3) 0.064(3) 0.072(4) -0.012(3) -0.003(3) -0.025(3)
C15A 0.061(3) 0.053(3) 0.069(3) -0.001(3) -0.015(3) -0.014(2)
C15B 0.084(5) 0.089(5) 0.170(9) -0.041(6) 0.021(6) -0.025(4)
C16A 0.057(3) 0.079(4) 0.119(6) 0.003(4) -0.009(3) -0.035(3)
C17A 0.081(6) 0.306(18) 0.198(12) 0.126(13) -0.012(7) -0.096(9)
C18A 0.126(8) 0.294(18) 0.134(9) 0.103(11) -0.015(7) -0.091(10)
C19A 0.071(4) 0.059(3) 0.076(4) -0.006(3) -0.023(3) -0.022(3)
C20A 0.067(3) 0.059(3) 0.078(4) -0.005(3) -0.014(3) -0.031(3)
C21A 0.102(5) 0.068(4) 0.103(5) -0.008(4) -0.029(4) -0.042(4)
C22A 0.120(6) 0.069(4) 0.129(7) -0.025(4) -0.017(5) -0.052(4)
C23A 0.091(5) 0.048(3) 0.127(6) -0.009(4) -0.012(4) -0.029(3)
C24A 0.067(3) 0.052(3) 0.098(5) 0.000(3) -0.009(3) -0.025(3)
C25A 0.070(3) 0.069(3) 0.057(3) -0.004(3) -0.001(3) -0.033(3)
C25B 0.099(5) 0.063(4) 0.078(4) 0.001(3) -0.010(4) -0.046(4)
C26A 0.207(10) 0.141(7) 0.056(4) -0.001(4) 0.000(5) -0.124(8)
C26B 0.136(7) 0.086(5) 0.107(6) -0.007(4) -0.035(5) -0.060(5)
C27A 0.066(3) 0.061(3) 0.065(3) 0.008(3) -0.014(3) -0.019(3)
C27B 0.073(4) 0.063(3) 0.075(4) -0.006(3) 0.001(3) -0.025(3)
C28A 0.115(6) 0.066(4) 0.096(5) 0.025(4) -0.044(4) -0.026(4)
C28B 0.089(5) 0.089(5) 0.094(5) 0.019(4) -0.003(4) -0.032(4)
N1A 0.060(3) 0.065(3) 0.051(2) 0.001(2) -0.0054(19) -0.028(2)
N1B 0.089(3) 0.055(3) 0.063(3) -0.005(2) -0.004(2) -0.034(2)
N2A 0.059(3) 0.060(3) 0.067(3) -0.008(2) -0.007(2) -0.025(2)
N2B 0.060(3) 0.053(2) 0.070(3) -0.011(2) -0.008(2) -0.023(2)
N3A 0.050(2) 0.057(2) 0.070(3) -0.003(2) -0.010(2) -0.020(2)
N3B 0.065(4) 0.121(6) 0.144(6) -0.029(5) 0.013(4) -0.014(4)
N4A 0.058(2) 0.049(2) 0.075(3) -0.004(2) -0.009(2) -0.023(2)
O1A 0.0488(19) 0.055(2) 0.070(2) -0.0095(17) -0.0060(16) -0.0172(16)
O1B 0.065(2) 0.079(3) 0.084(3) -0.020(2) 0.009(2) -0.030(2)
O2A 0.076(3) 0.089(3) 0.097(3) 0.025(3) 0.002(2) -0.033(2)
O3A 0.093(3) 0.098(3) 0.056(2) -0.005(2) -0.002(2) -0.061(3)
O3B 0.058(2) 0.075(3) 0.086(3) 0.011(2) 0.000(2) -0.024(2)
O4A 0.083(3) 0.064(2) 0.062(2) -0.0103(18) 0.0087(19) -0.039(2)
O4B 0.059(2) 0.099(3) 0.105(3) 0.011(3) -0.003(2) -0.035(2)
O5A 0.078(3) 0.055(2) 0.097(3) 0.013(2) -0.036(2) -0.026(2)
O5B 0.087(3) 0.065(2) 0.095(3) -0.013(2) -0.015(2) -0.039(2)
O6A 0.067(2) 0.053(2) 0.078(3) 0.0059(18) -0.019(2) -0.0175(18)
O6B 0.088(3) 0.093(3) 0.132(4) -0.017(3) -0.024(3) -0.045(3)
F7 0.426(16) 0.144(6) 0.226(9) 0.071(6) -0.183(11) -0.165(9)
F8 0.319(12) 0.157(6) 0.162(6) 0.005(5) -0.071(7) -0.117(7)
F9 0.255(8) 0.124(4) 0.151(5) 0.045(4) -0.113(5) -0.102(5)
F10 0.316(13) 0.181(8) 0.277(12) -0.102(8) -0.164(11) 0.003(8)
F11 0.367(12) 0.119(5) 0.235(8) 0.024(5) -0.212(9) -0.076(6)
F12 0.248(9) 0.179(7) 0.225(8) 0.006(6) -0.097(7) -0.123(7)
P6 0.275(4) 0.0799(14) 0.143(2) 0.0184(16) -0.126(3) -0.082(2)
Zn1A 0.0647(4) 0.0635(4) 0.0659(4) -0.0012(3) -0.0092(3) -0.0267(3)
Zn1B 0.0695(4) 0.0674(4) 0.0776(5) -0.0089(3) -0.0023(3) -0.0315(3)
Zn2A 0.0600(4) 0.0580(4) 0.0740(4) -0.0012(3) -0.0096(3) -0.0225(3)
Zn2B 0.0674(5) 0.1033(6) 0.1133(7) -0.0120(5) 0.0055(4) -0.0398(4)
P5 0.0542(9) 0.1025(15) 0.1344(18) 0.0049(13) -0.0089(10) -0.0267(9)
F1 0.301(11) 0.185(7) 0.470(17) 0.178(9) -0.288(12) -0.160(8)
F2 0.158(6) 0.220(8) 0.168(6) 0.079(6) -0.042(5) -0.044(5)

loop_
_atom_type_symbol
_atom_type_description
_atom_type_scat_dispersion_real
_atom_type_scat_dispersion_imag
_atom_type_scat_source
C C 0.0033 0.0016 'International Tables Vol C Tables 4.2.6.8 and 6.1.1.4'
H H 0 0 'International Tables Vol C Tables 4.2.6.8 and 6.1.1.4'
N N 0.0061 0.0033 'International Tables Vol C Tables 4.2.6.8 and 6.1.1.4'
O O 0.0106 0.006 'International Tables Vol C Tables 4.2.6.8 and 6.1.1.4'
F F 0.0171 0.0103 'International Tables Vol C Tables 4.2.6.8 and 6.1.1.4'
P P 0.1023 0.0942 'International Tables Vol C Tables 4.2.6.8 and 6.1.1.4'
Zn Zn 0.2839 1.4301 'International Tables Vol C Tables 4.2.6.8 and 6.1.1.4'

loop_
_geom_angle_atom_site_label_1
_geom_angle_atom_site_label_2
_geom_angle_atom_site_label_3
_geom_angle
C2A C1A H1A 109.5
C2A C1A H1B 109.5
H1A C1A H1B 109.5
C2A C1A H1C 109.5
H1A C1A H1C 109.5
H1B C1A H1C 109.5
C2B C1B H1D 109.5
C2B C1B H1E 109.5
H1D C1B H1E 109.5
C2B C1B H1F 109.5
H1D C1B H1F 109.5
H1E C1B H1F 109.5
C3A C2A C7A 118.6(6)
C3A C2A C1A 120.8(7)
C7A C2A C1A 120.6(7)
C7B C2B C3B 117.4(8)
C7B C2B C1B 121.8(10)
C3B C2B C1B 120.8(11)
C2A C3A C4A 122.4(6)
C2A C3A H3A 118.8
C4A C3A H3A 118.8
C2B C3B C4B 121.5(9)
C2B C3B H3B 119.3
C4B C3B H3B 119.3
C5A C4A C3A 118.5(6)
C5A C4A C8A 119.8(5)
C3A C4A C8A 121.7(6)
C5B C4B C3B 119.9(8)
C5B C4B C8B 119.2(6)
C3B C4B C8B 120.9(8)
O1A C5A C6A 120.6(5)
O1A C5A C4A 119.8(5)
C6A C5A C4A 119.6(5)
O1B C5B C4B 119.3(6)
O1B C5B C6B 121.7(7)
C4B C5B C6B 119.0(7)
C7A C6A C5A 119.2(5)
C7A C6A C15A 120.5(5)
C5A C6A C15A 120.2(5)
C7B C6B C5B 119.1(9)
C7B C6B C15B 119.2(8)
C5B C6B C15B 121.7(7)
C2A C7A C6A 121.7(6)
C2A C7A H7A 119.2
C6A C7A H7A 119.2
C2B C7B C6B 123.1(9)
C2B C7B H7B 118.5
C6B C7B H7B 118.5
C4A C8A N1A 111.4(4)
C4A C8A H8A 109.3
N1A C8A H8A 109.3
C4A C8A H8B 109.3
N1A C8A H8B 109.3
H8A C8A H8B 108
N1B C8B C4B 110.0(5)
N1B C8B H8C 109.7
C4B C8B H8C 109.7
N1B C8B H8D 109.7
C4B C8B H8D 109.7
H8C C8B H8D 108.2
N1A C9A C10A 110.8(5)
N1A C9A H9A 109.5
C10A C9A H9A 109.5
N1A C9A H9B 109.5
C10A C9A H9B 109.5
H9A C9A H9B 108.1
N1B C9B C10B 108.9(5)
N1B C9B H9C 109.9
C10B C9B H9C 109.9
N1B C9B H9D 109.9
C10B C9B H9D 109.9
H9C C9B H9D 108.3
N2A C10A C11A 122.0(6)
N2A C10A C9A 115.2(5)
C11A C10A C9A 122.8(6)
N2B C10B C11B 120.6(6)
N2B C10B C9B 115.2(5)
C11B C10B C9B 124.1(6)
C12A C11A C10A 118.4(7)
C12A C11A H11A 120.8
C10A C11A H11A 120.8
C12B C11B C10B 119.6(7)
C12B C11B H11B 120.2
C10B C11B H11B 120.2
C11A C12A C13A 119.6(7)
C11A C12A H12A 120.2
C13A C12A H12A 120.2
C11B C12B C13B 119.9(7)
C11B C12B H12B 120
C13B C12B H12B 120
C12A C13A C14A 119.5(7)
C12A C13A H13A 120.2
C14A C13A H13A 120.2
C12B C13B C14B 118.5(7)
C12B C13B H13B 120.8
C14B C13B H13B 120.8
N2A C14A C13A 121.5(7)
N2A C14A H14A 119.3
C13A C14A H14A 119.3
N2B C14B C13B 122.1(6)
N2B C14B H14B 119
C13B C14B H14B 119
N3A C15A C6A 112.7(5)
N3A C15A H15A 109
C6A C15A H15A 109
N3A C15A H15B 109
C6A C15A H15B 109
H15A C15A H15B 107.8
C6B C15B N3B 113.8(8)
C6B C15B H15C 108.8
N3B C15B H15C 108.8
C6B C15B H15D 108.8
N3B C15B H15D 108.8
H15C C15B H15D 107.7
C17A C16A N3A 117.1(6)
C17A C16A H16A 108
N3A C16A H16A 108
C17A C16A H16B 108
N3A C16A H16B 108
H16A C16A H16B 107.3
C16A C17A O2A 120.1(8)
C16A C17A H17A 107.3
O2A C17A H17A 107.3
C16A C17A H17B 107.3
O2A C17A H17B 107.3
H17A C17A H17B 106.9
O2A C18A H18A 109.5
O2A C18A H18B 109.5
H18A C18A H18B 109.5
O2A C18A H18C 109.5
H18A C18A H18C 109.5
H18B C18A H18C 109.5
N3A C19A C20A 109.4(5)
N3A C19A H19A 109.8
C20A C19A H19A 109.8
N3A C19A H19B 109.8
C20A C19A H19B 109.8
H19A C19A H19B 108.2
N4A C20A C21A 122.0(6)
N4A C20A C19A 116.1(5)
C21A C20A C19A 121.9(6)
C22A C21A C20A 117.9(7)
C22A C21A H21A 121.1
C20A C21A H21A 121.1
C23A C22A C21A 120.6(7)
C23A C22A H22A 119.7
C21A C22A H22A 119.7
C22A C23A C24A 118.4(6)
C22A C23A H23A 120.8
C24A C23A H23A 120.8
N4A C24A C23A 122.4(6)
N4A C24A H24A 118.8
C23A C24A H24A 118.8
O4A C25A O3A 127.0(5)
O4A C25A C26A 118.0(6)
O3A C25A C26A 115.0(5)
O6B C25B O5B 125.5(6)
O6B C25B C26B 117.5(7)
O5B C25B C26B 117.0(7)
C25A C26A H26A 109.5
C25A C26A H26B 109.5
H26A C26A H26B 109.5
C25A C26A H26C 109.5
H26A C26A H26C 109.5
H26B C26A H26C 109.5
C25B C26B H26D 109.5
C25B C26B H26E 109.5
H26D C26B H26E 109.5
C25B C26B H26F 109.5
H26D C26B H26F 109.5
H26E C26B H26F 109.5
O5A C27A O6A 126.2(5)
O5A C27A C28A 116.6(6)
O6A C27A C28A 117.2(6)
O4B C27B O3B 126.4(6)
O4B C27B C28B 116.8(6)
O3B C27B C28B 116.9(6)
C27A C28A H28A 109.5
C27A C28A H28B 109.5
H28A C28A H28B 109.5
C27A C28A H28C 109.5
H28A C28A H28C 109.5
H28B C28A H28C 109.5
C27B C28B H28D 109.5
C27B C28B H28E 109.5
H28D C28B H28E 109.5
C27B C28B H28F 109.5
H28D C28B H28F 109.5
H28E C28B H28F 109.5
C9A N1A C8A 113.4(4)
C9A N1A Zn1A 103.7(3)
C8A N1A Zn1A 111.5(3)
C9A N1A H1L 109.3
C8A N1A H1L 109.3
Zn1A N1A H1L 109.3
C9B N1B C8B 113.7(5)
C9B N1B Zn1B 105.3(4)
C8B N1B Zn1B 110.6(4)
C9B N1B H1N 109.1
C8B N1B H1N 109.1
Zn1B N1B H1N 109.1
C10A N2A C14A 119.0(5)
C10A N2A Zn1A 113.1(4)
C14A N2A Zn1A 127.6(4)
C14B N2B C10B 119.3(5)
C14B N2B Zn1B 128.7(4)
C10B N2B Zn1B 112.0(4)
C19A N3A C16A 111.3(5)
C19A N3A C15A 109.0(4)
C16A N3A C15A 111.4(5)
C19A N3A Zn2A 103.2(3)
C16A N3A Zn2A 112.0(4)
C15A N3A Zn2A 109.6(3)
C19B N3B C19C 97.0(13)
C19B N3B C15B 104.4(10)
C19C N3B C15B 120.1(11)
C19B N3B C16B 118.6(10)
C19C N3B C16B 22.2(10)
C15B N3B C16B 106.3(8)
C19B N3B C16C 17.1(11)
C19C N3B C16C 104.0(12)
C15B N3B C16C 112.6(9)
C16B N3B C16C 126.2(10)
C19B N3B Zn2B 112.5(9)
C19C N3B Zn2B 112.2(8)
C15B N3B Zn2B 109.7(5)
C16B N3B Zn2B 105.1(6)
C16C N3B Zn2B 95.4(7)
C24A N4A C20A 118.6(5)
C24A N4A Zn2A 128.3(4)
C20A N4A Zn2A 113.1(3)
C5A O1A Zn2A 126.4(3)
C5A O1A Zn1A 125.2(3)
Zn2A O1A Zn1A 108.17(16)
C5B O1B Zn2B 129.5(4)
C5B O1B Zn1B 122.4(4)
Zn2B O1B Zn1B 105.1(2)
C18A O2A C17A 122.1(7)
C18A O2A Zn2A 128.5(6)
C17A O2A Zn2A 109.2(5)
C25A O3A Zn1A 125.8(4)
C27B O3B Zn1B 129.5(4)
C25A O4A Zn2A 133.1(4)
C27B O4B Zn2B 132.6(4)
C27A O5A Zn1A 130.7(4)
C25B O5B Zn1B 126.7(4)
C27A O6A Zn2A 132.1(4)
C25B O6B Zn2B 134.7(5)
F10 P6 F12 101.7(8)
F10 P6 F8 170.1(8)
F12 P6 F8 87.8(5)
F10 P6 F9 91.4(5)
F12 P6 F9 90.1(4)
F8 P6 F9 91.1(5)
F10 P6 F11 89.5(5)
F12 P6 F11 94.1(5)
F8 P6 F11 87.3(5)
F9 P6 F11 175.4(6)
F10 P6 F7 84.1(6)
F12 P6 F7 173.4(7)
F8 P6 F7 86.5(6)
F9 P6 F7 86.6(4)
F11 P6 F7 89.1(5)
O3A Zn1A O5A 121.1(2)
O3A Zn1A O1A 93.37(16)
O5A Zn1A O1A 96.72(16)
O3A Zn1A N2A 93.01(17)
O5A Zn1A N2A 91.19(17)
O1A Zn1A N2A 165.39(16)
O3A Zn1A N1A 136.12(18)
O5A Zn1A N1A 102.08(18)
O1A Zn1A N1A 88.47(15)
N2A Zn1A N1A 77.85(17)
O3B Zn1B O5B 111.3(2)
O3B Zn1B O1B 97.27(18)
O5B Zn1B O1B 100.09(18)
O3B Zn1B N1B 133.88(19)
O5B Zn1B N1B 112.43(18)
O1B Zn1B N1B 89.05(19)
O3B Zn1B N2B 89.39(17)
O5B Zn1B N2B 89.32(18)
O1B Zn1B N2B 165.54(18)
N1B Zn1B N2B 77.15(18)
O1A Zn2A O6A 97.95(16)
O1A Zn2A O4A 89.90(15)
O6A Zn2A O4A 101.24(17)
O1A Zn2A N4A 167.13(16)
O6A Zn2A N4A 94.90(17)
O4A Zn2A N4A 86.88(16)
O1A Zn2A N3A 90.00(15)
O6A Zn2A N3A 161.77(17)
O4A Zn2A N3A 95.12(17)
N4A Zn2A N3A 77.90(17)
O1A Zn2A O2A 94.05(17)
O6A Zn2A O2A 86.84(17)
O4A Zn2A O2A 170.45(17)
N4A Zn2A O2A 87.37(19)
N3A Zn2A O2A 76.20(17)
O6B Zn2B O1B 99.99(19)
O6B Zn2B O4B 96.9(2)
O1B Zn2B O4B 94.03(18)
O6B Zn2B N4B 93.5(3)
O1B Zn2B N4B 165.4(3)
O4B Zn2B N4B 89.9(3)
O6B Zn2B N4C 83.6(4)
O1B Zn2B N4C 101.5(5)
O4B Zn2B N4C 164.2(5)
N4B Zn2B N4C 74.3(6)
O6B Zn2B N3B 163.3(3)
O1B Zn2B N3B 88.9(3)
O4B Zn2B N3B 96.5(3)
N4B Zn2B N3B 76.7(4)
N4C Zn2B N3B 80.8(4)
O6B Zn2B O2C 90.6(4)
O1B Zn2B O2C 168.7(4)
O4B Zn2B O2C 80.7(4)
N4B Zn2B O2C 10.0(5)
N4C Zn2B O2C 83.5(5)
N3B Zn2B O2C 81.9(4)
O6B Zn2B O2B 88.5(3)
O1B Zn2B O2B 90.8(3)
O4B Zn2B O2B 172.0(3)
N4B Zn2B O2B 83.9(4)
N4C Zn2B O2B 11.1(5)
N3B Zn2B O2B 77.2(3)
O2C Zn2B O2B 93.4(5)
C24B N4B C20B 112.5(12)
C24B N4B Zn2B 131.3(10)
C20B N4B Zn2B 116.2(9)
N3B C19B C20B 106.2(11)
N3B C19B H19C 110.5
C20B C19B H19C 110.5
N3B C19B H19D 110.5
C20B C19B H19D 110.5
H19C C19B H19D 108.7
N4B C20B C21B 123.2(13)
N4B C20B C19B 112.3(11)
C21B C20B C19B 121.9(12)
C22B C21B C20B 118.8(14)
C22B C21B H21B 120.6
C20B C21B H21B 120.6
C23B C22B C21B 119.2(14)
C23B C22B H22B 120.4
C21B C22B H22B 120.4
C22B C23B C24B 113.2(13)
C22B C23B H23B 123.4
C24B C23B H23B 123.4
N4B C24B C23B 131.5(15)
N4B C24B H24B 114.3
C23B C24B H24B 114.3
C17B C16B N3B 112.5(18)
C17B C16B H16C 109.1
N3B C16B H16C 109.1
C17B C16B H16D 109.1
N3B C16B H16D 109.1
H16C C16B H16D 107.8
C16B C17B O2B 127(2)
C16B C17B H17C 105.6
O2B C17B H17C 105.6
C16B C17B H17D 105.6
O2B C17B H17D 105.6
H17C C17B H17D 106.1
C17B O2B C18B 133.9(13)
C17B O2B Zn2B 100.0(12)
C18B O2B Zn2B 111.8(8)
C24C N4C C20C 112.5(12)
C24C N4C Zn2B 129.3(12)
C20C N4C Zn2B 118.1(10)
N3B C19C C20C 116.4(12)
N3B C19C H19E 108.2
C20C C19C H19E 108.2
N3B C19C H19F 108.2
C20C C19C H19F 108.2
H19E C19C H19F 107.3
N4C C20C C21C 122.9(13)
N4C C20C C19C 112.5(11)
C21C C20C C19C 122.5(12)
C22C C21C C20C 118.9(14)
C22C C21C H21C 120.5
C20C C21C H21C 120.5
C23C C22C C21C 119.3(14)
C23C C22C H22C 120.4
C21C C22C H22C 120.4
C22C C23C C24C 113.1(14)
C22C C23C H23C 123.5
C24C C23C H23C 123.5
N4C C24C C23C 131.7(16)
N4C C24C H24C 114.1
C23C C24C H24C 114.1
C17C C16C N3B 116(2)
C17C C16C H16E 108.2
N3B C16C H16E 108.2
C17C C16C H16F 108.2
N3B C16C H16F 108.2
H16E C16C H16F 107.3
C16C C17C O2C 127(2)
C16C C17C H17E 105.6
O2C C17C H17E 105.6
C16C C17C H17F 105.6
O2C C17C H17F 105.6
H17E C17C H17F 106.1
O2C C18C H18G 109.5
O2C C18C H18H 109.5
H18G C18C H18H 109.5
O2C C18C H18I 109.5
H18G C18C H18I 109.5
H18H C18C H18I 109.5
C17C O2C C18C 134.6(14)
C17C O2C Zn2B 101.0(14)
C18C O2C Zn2B 113.0(11)
F6' P5 F1 95.0(12)
F6' P5 F3 48.3(12)
F1 P5 F3 91.7(9)
F6' P5 F2 87.0(11)
F1 P5 F2 177.8(7)
F3 P5 F2 90.3(8)
F6' P5 F5' 89.0(14)
F1 P5 F5' 92.6(6)
F3 P5 F5' 137.3(11)
F2 P5 F5' 86.6(6)
F6' P5 F6 137.0(14)
F1 P5 F6 82.4(5)
F3 P5 F6 88.8(10)
F2 P5 F6 96.7(6)
F5' P5 F6 133.9(7)
F6' P5 F3' 91.4(14)
F1 P5 F3' 94.6(7)
F3 P5 F3' 43.6(9)
F2 P5 F3' 86.2(6)
F5' P5 F3' 172.7(7)
F6 P5 F3' 46.5(6)
F6' P5 F4 129.3(15)
F1 P5 F4 92.9(8)
F3 P5 F4 175.0(10)
F2 P5 F4 85.2(6)
F5' P5 F4 40.5(6)
F6 P5 F4 93.8(8)
F3' P5 F4 137.7(10)
F6' P5 F5 44.4(12)
F1 P5 F5 85.0(6)
F3 P5 F5 91.7(11)
F2 P5 F5 95.9(6)
F5' P5 F5 46.5(6)
F6 P5 F5 167.4(7)
F3' P5 F5 135.3(9)
F4 P5 F5 86.8(8)
F6' P5 F4' 170.9(13)
F1 P5 F4' 93.4(9)
F3 P5 F4' 134.9(12)
F2 P5 F4' 84.5(8)
F5' P5 F4' 87.2(9)
F6 P5 F4' 47.8(8)
F3' P5 F4' 91.3(10)
F4 P5 F4' 46.7(8)
F5 P5 F4' 133.4(9)

loop_
_geom_bond_atom_site_label_1
_geom_bond_atom_site_label_2
_geom_bond_distance
C1A C2A 1.534(9)
C1A H1A 0.96
C1A H1B 0.96
C1A H1C 0.96
C1B C2B 1.523(11)
C1B H1D 0.96
C1B H1E 0.96
C1B H1F 0.96
C2A C3A 1.359(10)
C2A C7A 1.379(9)
C2B C7B 1.371(14)
C2B C3B 1.379(13)
C3A C4A 1.405(9)
C3A H3A 0.93
C3B C4B 1.402(10)
C3B H3B 0.93
C4A C5A 1.402(8)
C4A C8A 1.494(8)
C4B C5B 1.390(10)
C4B C8B 1.496(10)
C5A O1A 1.325(6)
C5A C6A 1.398(8)
C5B O1B 1.344(8)
C5B C6B 1.393(10)
C6A C7A 1.398(8)
C6A C15A 1.502(8)
C6B C7B 1.388(12)
C6B C15B 1.471(13)
C7A H7A 0.93
C7B H7B 0.93
C8A N1A 1.495(7)
C8A H8A 0.97
C8A H8B 0.97
C8B N1B 1.494(8)
C8B H8C 0.97
C8B H8D 0.97
C9A N1A 1.476(7)
C9A C10A 1.501(9)
C9A H9A 0.97
C9A H9B 0.97
C9B N1B 1.478(8)
C9B C10B 1.494(9)
C9B H9C 0.97
C9B H9D 0.97
C10A N2A 1.333(7)
C10A C11A 1.387(8)
C10B N2B 1.348(7)
C10B C11B 1.391(9)
C11A C12A 1.363(11)
C11A H11A 0.93
C11B C12B 1.348(11)
C11B H11B 0.93
C12A C13A 1.368(11)
C12A H12A 0.93
C12B C13B 1.374(11)
C12B H12B 0.93
C13A C14A 1.370(9)
C13A H13A 0.93
C13B C14B 1.382(9)
C13B H13B 0.93
C14A N2A 1.338(8)
C14A H14A 0.93
C14B N2B 1.327(7)
C14B H14B 0.93
C15A N3A 1.501(7)
C15A H15A 0.97
C15A H15B 0.97
C15B N3B 1.502(11)
C15B H15C 0.97
C15B H15D 0.97
C16A C17A 1.341(13)
C16A N3A 1.475(8)
C16A H16A 0.97
C16A H16B 0.97
C17A O2A 1.387(11)
C17A H17A 0.97
C17A H17B 0.97
C18A O2A 1.324(11)
C18A H18A 0.96
C18A H18B 0.96
C18A H18C 0.96
C19A N3A 1.473(7)
C19A C20A 1.511(8)
C19A H19A 0.97
C19A H19B 0.97
C20A N4A 1.339(7)
C20A C21A 1.375(9)
C21A C22A 1.374(10)
C21A H21A 0.93
C22A C23A 1.354(11)
C22A H22A 0.93
C23A C24A 1.372(9)
C23A H23A 0.93
C24A N4A 1.328(7)
C24A H24A 0.93
C25A O4A 1.227(7)
C25A O3A 1.256(7)
C25A C26A 1.507(9)
C25B O6B 1.236(8)
C25B O5B 1.241(8)
C25B C26B 1.514(10)
C26A H26A 0.96
C26A H26B 0.96
C26A H26C 0.96
C26B H26D 0.96
C26B H26E 0.96
C26B H26F 0.96
C27A O5A 1.234(7)
C27A O6A 1.256(7)
C27A C28A 1.506(8)
C27B O4B 1.234(7)
C27B O3B 1.258(7)
C27B C28B 1.504(9)
C28A H28A 0.96
C28A H28B 0.96
C28A H28C 0.96
C28B H28D 0.96
C28B H28E 0.96
C28B H28F 0.96
N1A Zn1A 2.133(5)
N1A H1L 0.91
N1B Zn1B 2.116(5)
N1B H1N 0.91
N2A Zn1A 2.121(4)
N2B Zn1B 2.179(5)
N3A Zn2A 2.182(4)
N3B C19B 1.254(16)
N3B C19C 1.371(18)
N3B C16B 1.694(16)
N3B C16C 1.84(2)
N3B Zn2B 2.159(7)
N4A Zn2A 2.121(4)
O1A Zn2A 2.014(4)
O1A Zn1A 2.026(4)
O1B Zn2B 2.023(4)
O1B Zn1B 2.036(4)
O2A Zn2A 2.320(4)
O3A Zn1A 1.984(4)
O3B Zn1B 1.971(4)
O4A Zn2A 2.112(4)
O4B Zn2B 2.058(5)
O5A Zn1A 1.998(4)
O5B Zn1B 1.990(4)
O6A Zn2A 2.015(4)
O6B Zn2B 2.022(6)
F7 P6 1.640(11)
F8 P6 1.547(10)
F9 P6 1.559(6)
F10 P6 1.524(10)
F11 P6 1.568(6)
F12 P6 1.533(9)
Zn2B N4B 2.077(10)
Zn2B N4C 2.135(13)
Zn2B O2C 2.442(17)
Zn2B O2B 2.476(11)
N4B C24B 1.198(18)
N4B C20B 1.294(15)
C19B C20B 1.677(18)
C19B H19C 0.97
C19B H19D 0.97
C20B C21B 1.386(19)
C21B C22B 1.325(17)
C21B H21B 0.93
C22B C23B 1.307(16)
C22B H22B 0.93
C23B C24B 1.411(17)
C23B H23B 0.93
C24B H24B 0.93
C16B C17B 1.13(2)
C16B H16C 0.97
C16B H16D 0.97
C17B O2B 1.36(2)
C17B H17C 0.97
C17B H17D 0.97
C18B O2B 1.489(17)
C18B H18D 0.96
C18B H18E 0.96
C18B H18F 0.96
N4C C24C 1.198(18)
N4C C20C 1.295(15)
C19C C20C 1.678(18)
C19C H19E 0.97
C19C H19F 0.97
C20C C21C 1.385(19)
C21C C22C 1.325(17)
C21C H21C 0.93
C22C C23C 1.307(16)
C22C H22C 0.93
C23C C24C 1.411(18)
C23C H23C 0.93
C24C H24C 0.93
C16C C17C 1.13(2)
C16C H16E 0.97
C16C H16F 0.97
C17C O2C 1.36(2)
C17C H17E 0.97
C17C H17F 0.97
C18C O2C 1.489(17)
C18C H18G 0.96
C18C H18H 0.96
C18C H18I 0.96
P5 F6' 1.50(3)
P5 F1 1.511(8)
P5 F3 1.52(2)
P5 F2 1.528(7)
P5 F5' 1.563(13)
P5 F6 1.581(12)
P5 F3' 1.585(16)
P5 F4 1.591(16)
P5 F5 1.624(15)
P5 F4' 1.66(2)
